data_4080291
loop_
_publ_author_name
'Tsoureas, Nikolaos'
'Summerscales, Owen T.'
'Cloke, F. Geoffrey N.'
'Roe, S. Mark'

_publ_section_title
;
 Steric Effects in the Reductive Coupling of CO by Mixed-Sandwich
 Uranium(III) Complexes
;
_journal_issue 5
_journal_name_full Organometallics
_journal_page_first 1353
_journal_paper_doi 10.1021/om301045k
_journal_volume 32
_journal_year 2013
_chemical_formula_moiety 'C37 H65 Si2 U'
_chemical_formula_sum 'C37 H65 Si2 U'
_chemical_formula_weight 804.10
_chemical_name_common complex_7
_chemical_name_systematic
;
 ?
;
_space_group_IT_number 11
_symmetry_cell_setting monoclinic
_symmetry_space_group_name_Hall '-P 2yb'
_symmetry_space_group_name_H-M 'P 1 21/m 1'
_atom_sites_solution_hydrogens geom
_atom_sites_solution_primary direct
_atom_sites_solution_secondary difmap
_audit_creation_method SHELXL-97
_cell_angle_alpha 90.00
_cell_angle_beta 100.18(3)
_cell_angle_gamma 90.00
_cell_formula_units_Z 2
_cell_length_a 8.5397(17)
_cell_length_b 22.649(4)
_cell_length_c 9.756(2)
_cell_measurement_reflns_used 25887
_cell_measurement_temperature 173(2)
_cell_measurement_theta_max 27.485
_cell_measurement_theta_min 0.998
_cell_volume 1857.3(6)
_computing_cell_refinement 'HKL Scalepack (Otwinowski & Minor 1997)'
_computing_data_collection 'Collect (Bruker AXS BV, 1997-2004)'
_computing_data_reduction 'HKL Denzo and Scalepack (Otwinowski 1997)'
_computing_structure_refinement 'SHELXL-97 (Sheldrick, 1997)'
_computing_structure_solution 'SHELXL-97 (Sheldrick, 1997)'
_diffrn_ambient_temperature 173(2)
_diffrn_detector_area_resol_mean 9
_diffrn_measured_fraction_theta_full 0.992
_diffrn_measured_fraction_theta_max 0.992
_diffrn_measurement_device_type KappaCCD
_diffrn_measurement_method 'CCD rotation images, thick slices'
_diffrn_radiation_monochromator 'horizonally mounted graphite crystal'
_diffrn_radiation_source 'fine-focus sealed tube'
_diffrn_radiation_type MoK\a
_diffrn_radiation_wavelength 0.71073
_diffrn_reflns_av_R_equivalents 0.0777
_diffrn_reflns_av_sigmaI/netI 0.0420
_diffrn_reflns_limit_h_max 10
_diffrn_reflns_limit_h_min -11
_diffrn_reflns_limit_k_max 29
_diffrn_reflns_limit_k_min -29
_diffrn_reflns_limit_l_max 12
_diffrn_reflns_limit_l_min -12
_diffrn_reflns_number 24845
_diffrn_reflns_theta_full 27.49
_diffrn_reflns_theta_max 27.49
_diffrn_reflns_theta_min 2.42
_exptl_absorpt_coefficient_mu 4.457
_exptl_absorpt_correction_T_max 0.9162
_exptl_absorpt_correction_T_min 0.7169
_exptl_absorpt_correction_type multi-scan
_exptl_absorpt_process_details 'SADABS 2007/2 (Sheldrick, G.M., 2007)'
_exptl_crystal_colour Brown
_exptl_crystal_density_diffrn 1.438
_exptl_crystal_density_method 'not measured'
_exptl_crystal_description Plate
_exptl_crystal_F_000 814
_exptl_crystal_size_max 0.08
_exptl_crystal_size_mid 0.06
_exptl_crystal_size_min 0.02
_refine_diff_density_max 2.566
_refine_diff_density_min -2.274
_refine_diff_density_rms 0.302
_refine_ls_extinction_method none
_refine_ls_goodness_of_fit_ref 1.220
_refine_ls_hydrogen_treatment constr
_refine_ls_matrix_type full
_refine_ls_number_parameters 187
_refine_ls_number_reflns 4339
_refine_ls_number_restraints 0
_refine_ls_restrained_S_all 1.220
_refine_ls_R_factor_all 0.0497
_refine_ls_R_factor_gt 0.0427
_refine_ls_shift/su_max 0.001
_refine_ls_shift/su_mean 0.000
_refine_ls_structure_factor_coef Fsqd
_refine_ls_weighting_details 'calc w=1/[\s^2^(Fo^2^)+(0.0455P)^2^+4.7718P] where P=(Fo^2^+2Fc^2^)/3'
_refine_ls_weighting_scheme calc
_refine_ls_wR_factor_gt 0.0989
_refine_ls_wR_factor_ref 0.1026
_reflns_number_gt 3993
_reflns_number_total 4339
_reflns_threshold_expression >2sigma(I)
_cod_data_source_file om301045k_si_002.cif
_cod_data_source_block 7
_cod_depositor_comments
;
The following automatic conversions were performed:

'_symmetry_cell_setting' value 'Monoclinic' changed to 'monoclinic'
according to /home/saulius/struct/CIF-dictionaries/cif_core.dic
dictionary named 'cif_core.dic' version 2.4.2 from 2011-04-26.

Automatic conversion script
Id: cif_fix_values 1891 2012-01-12 08:04:46Z andrius 
;
_cod_original_sg_symbol_H-M P21/m
_cod_database_code 4080291

loop_
_symmetry_equiv_pos_as_xyz
'x, y, z'
'-x, y+1/2, -z'
'-x, -y, -z'
'x, -y-1/2, z'

loop_
_atom_site_label
_atom_site_type_symbol
_atom_site_fract_x
_atom_site_fract_y
_atom_site_fract_z
_atom_site_U_iso_or_equiv
_atom_site_adp_type
_atom_site_occupancy
_atom_site_symmetry_multiplicity
_atom_site_calc_flag
_atom_site_refinement_flags
C1 C 0.2390(6) 0.2188(2) 0.7074(5) 0.0216(9) Uani 1 1 d .
H1 H 0.1392 0.2037 0.7211 0.026 Uiso 1 1 calc R
C2 C 0.3475(6) 0.1721(2) 0.6925(5) 0.0223(9) Uani 1 1 d .
C3 C 0.5101(6) 0.1740(2) 0.6750(6) 0.0256(10) Uani 1 1 d .
H3 H 0.5537 0.1356 0.6705 0.031 Uiso 1 1 calc R
C4 C 0.6232(6) 0.2190(2) 0.6628(6) 0.0276(11) Uani 1 1 d .
H4 H 0.7233 0.2032 0.6519 0.033 Uiso 1 1 calc R
C5 C 0.6157(6) 0.2185(2) 1.1536(5) 0.0267(10) Uani 1 1 d .
C6 C 0.7330(6) 0.1991(2) 1.0772(5) 0.0248(10) Uani 1 1 d .
C7 C 0.8058(8) 0.2500 1.0295(7) 0.0234(14) Uani 1 2 d S
C8 C 0.5192(7) 0.1798(3) 1.2327(6) 0.0394(14) Uani 1 1 d .
H8A H 0.4470 0.2044 1.2760 0.059 Uiso 1 1 calc R
H8B H 0.5907 0.1581 1.3051 0.059 Uiso 1 1 calc R
H8C H 0.4570 0.1517 1.1685 0.059 Uiso 1 1 calc R
C9 C 0.7800(7) 0.1364(2) 1.0557(6) 0.0348(12) Uani 1 1 d .
H9A H 0.8639 0.1358 0.9990 0.052 Uiso 1 1 calc R
H9B H 0.6874 0.1144 1.0080 0.052 Uiso 1 1 calc R
H9C H 0.8195 0.1181 1.1462 0.052 Uiso 1 1 calc R
C10 C 0.9492(8) 0.2500 0.9601(8) 0.0281(15) Uani 1 2 d S
H10A H 0.9466 0.2854 0.9001 0.034 Uiso 0.50 1 calc PR
H10B H 0.9466 0.2146 0.9001 0.034 Uiso 0.50 1 calc PR
C11 C 1.1028(10) 0.2500 1.0672(9) 0.0391(19) Uani 1 2 d S
H11A H 1.1942 0.2500 1.0191 0.059 Uiso 1 2 calc SR
H11B H 1.1063 0.2147 1.1257 0.059 Uiso 0.50 1 calc PR
H11C H 1.1063 0.2853 1.1257 0.059 Uiso 0.50 1 calc PR
C12 C 0.5019(8) 0.0221(3) 0.8030(6) 0.0429(15) Uani 1 1 d .
H12A H 0.5517 0.0586 0.8432 0.064 Uiso 1 1 calc R
H12B H 0.5846 -0.0056 0.7862 0.064 Uiso 1 1 calc R
H12C H 0.4398 0.0044 0.8679 0.064 Uiso 1 1 calc R
C13 C 0.3922(6) 0.0359(2) 0.6656(5) 0.0253(10) Uani 1 1 d .
H13 H 0.4627 0.0495 0.6002 0.030 Uiso 1 1 calc R
C14 C 0.3148(7) -0.0220(2) 0.6041(6) 0.0338(12) Uani 1 1 d .
H14A H 0.2438 -0.0136 0.5158 0.051 Uiso 1 1 calc R
H14B H 0.2534 -0.0396 0.6696 0.051 Uiso 1 1 calc R
H14C H 0.3979 -0.0496 0.5877 0.051 Uiso 1 1 calc R
C15 C 0.2133(9) 0.0958(3) 0.9626(6) 0.0477(16) Uani 1 1 d .
H15A H 0.2733 0.1329 0.9682 0.072 Uiso 1 1 calc R
H15B H 0.2873 0.0627 0.9852 0.072 Uiso 1 1 calc R
H15C H 0.1396 0.0968 1.0290 0.072 Uiso 1 1 calc R
C16 C 0.1204(7) 0.0881(2) 0.8167(5) 0.0280(11) Uani 1 1 d .
H16 H 0.0399 0.1206 0.8032 0.034 Uiso 1 1 calc R
C17 C 0.0249(9) 0.0306(3) 0.8049(7) 0.0447(16) Uani 1 1 d .
H17A H -0.0350 0.0266 0.7100 0.067 Uiso 1 1 calc R
H17B H -0.0492 0.0314 0.8710 0.067 Uiso 1 1 calc R
H17C H 0.0977 -0.0029 0.8261 0.067 Uiso 1 1 calc R
C18 C 0.1962(8) 0.1099(3) 0.3808(6) 0.0435(15) Uani 1 1 d .
H18A H 0.2853 0.0821 0.3884 0.065 Uiso 1 1 calc R
H18B H 0.2372 0.1504 0.3875 0.065 Uiso 1 1 calc R
H18C H 0.1256 0.1045 0.2910 0.065 Uiso 1 1 calc R
C19 C 0.1037(6) 0.0986(2) 0.4986(5) 0.0243(10) Uani 1 1 d .
H19 H 0.0577 0.0580 0.4840 0.029 Uiso 1 1 calc R
C20 C -0.0369(7) 0.1414(3) 0.4872(6) 0.0378(13) Uani 1 1 d .
H20A H -0.0964 0.1335 0.5624 0.057 Uiso 1 1 calc R
H20B H -0.1071 0.1360 0.3971 0.057 Uiso 1 1 calc R
H20C H 0.0028 0.1821 0.4948 0.057 Uiso 1 1 calc R
Si1 Si 0.24361(16) 0.09792(5) 0.67327(13) 0.0201(3) Uani 1 1 d .
U1 U 0.50172(3) 0.2500 0.88209(2) 0.02054(10) Uani 1 2 d S

loop_
_atom_site_aniso_label
_atom_site_aniso_U_11
_atom_site_aniso_U_22
_atom_site_aniso_U_33
_atom_site_aniso_U_23
_atom_site_aniso_U_13
_atom_site_aniso_U_12
C1 0.019(2) 0.021(2) 0.024(2) 0.0010(18) 0.0019(18) -0.0030(18)
C2 0.022(2) 0.024(2) 0.021(2) -0.0004(17) 0.0036(19) -0.0002(18)
C3 0.025(3) 0.024(2) 0.028(3) -0.0037(19) 0.006(2) 0.0024(19)
C4 0.018(2) 0.034(3) 0.032(3) -0.003(2) 0.010(2) 0.002(2)
C5 0.022(3) 0.038(3) 0.020(2) 0.004(2) 0.0028(19) -0.001(2)
C6 0.021(2) 0.027(2) 0.024(2) 0.0019(18) -0.0044(19) 0.0004(19)
C7 0.014(3) 0.031(4) 0.024(3) 0.000 0.001(3) 0.000
C8 0.031(3) 0.058(4) 0.029(3) 0.013(3) 0.005(2) -0.006(3)
C9 0.034(3) 0.029(3) 0.039(3) 0.002(2) -0.001(2) 0.004(2)
C10 0.011(3) 0.041(4) 0.031(4) 0.000 0.003(3) 0.000
C11 0.019(4) 0.055(5) 0.041(5) 0.000 0.001(3) 0.000
C12 0.046(4) 0.040(3) 0.036(3) -0.002(2) -0.010(3) 0.014(3)
C13 0.022(3) 0.024(2) 0.029(3) -0.0002(19) 0.003(2) 0.0020(18)
C14 0.034(3) 0.025(2) 0.042(3) -0.007(2) 0.005(2) 0.003(2)
C15 0.052(4) 0.065(4) 0.026(3) 0.002(3) 0.008(3) 0.002(3)
C16 0.035(3) 0.024(2) 0.027(3) -0.0007(19) 0.011(2) 0.001(2)
C17 0.062(4) 0.039(3) 0.041(3) -0.002(3) 0.031(3) -0.009(3)
C18 0.046(4) 0.062(4) 0.022(3) 0.006(3) 0.004(3) -0.004(3)
C19 0.022(3) 0.026(2) 0.024(2) -0.0011(18) 0.003(2) -0.0012(18)
C20 0.032(3) 0.036(3) 0.039(3) -0.007(2) -0.009(3) 0.005(2)
Si1 0.0214(7) 0.0202(6) 0.0186(6) -0.0004(4) 0.0032(5) 0.0006(5)
U1 0.01829(15) 0.02319(14) 0.01894(14) 0.000 -0.00003(9) 0.000

loop_
_atom_type_symbol
_atom_type_description
_atom_type_scat_dispersion_real
_atom_type_scat_dispersion_imag
_atom_type_scat_source
C C 0.0033 0.0016 'International Tables Vol C Tables 4.2.6.8 and 6.1.1.4'
Si Si 0.0817 0.0704 'International Tables Vol C Tables 4.2.6.8 and 6.1.1.4'
U U -9.6767 9.6646 'International Tables Vol C Tables 4.2.6.8 and 6.1.1.4'
H H 0.0000 0.0000 'International Tables Vol C Tables 4.2.6.8 and 6.1.1.4'

loop_
_geom_angle_atom_site_label_1
_geom_angle_atom_site_label_2
_geom_angle_atom_site_label_3
_geom_angle
_geom_angle_site_symmetry_1
_geom_angle_site_symmetry_3
C1 C1 C2 137.7(3) 4_565 .
C1 C1 U1 74.61(10) 4_565 .
C2 C1 U1 76.9(3) . .
C1 C1 H1 111.1 4_565 .
C2 C1 H1 111.1 . .
U1 C1 H1 133.0 . .
C1 C2 C3 130.5(4) . .
C1 C2 Si1 111.5(3) . .
C3 C2 Si1 117.6(3) . .
C1 C2 U1 72.3(3) . .
C3 C2 U1 72.4(3) . .
Si1 C2 U1 143.6(2) . .
C4 C3 C2 136.0(5) . .
C4 C3 U1 73.2(3) . .
C2 C3 U1 76.9(3) . .
C4 C3 H3 112.0 . .
C2 C3 H3 112.0 . .
U1 C3 H3 133.6 . .
C4 C4 C3 135.7(3) 4_565 .
C4 C4 U1 74.52(11) 4_565 .
C3 C4 U1 75.6(3) . .
C4 C4 H4 112.1 4_565 .
C3 C4 H4 112.1 . .
U1 C4 H4 133.1 . .
C6 C5 C5 108.1(3) . 4_565
C6 C5 C8 126.1(5) . .
C5 C5 C8 125.6(3) 4_565 .
C6 C5 U1 74.8(3) . .
C5 C5 U1 74.97(11) 4_565 .
C8 C5 U1 120.8(4) . .
C5 C6 C7 107.9(5) . .
C5 C6 C9 126.7(5) . .
C7 C6 C9 125.2(5) . .
C5 C6 U1 75.3(3) . .
C7 C6 U1 74.7(3) . .
C9 C6 U1 118.6(3) . .
C6 C7 C6 107.9(6) 4_565 .
C6 C7 C10 125.8(3) 4_565 .
C6 C7 C10 125.8(3) . .
C6 C7 U1 75.2(3) 4_565 .
C6 C7 U1 75.2(3) . .
C10 C7 U1 122.5(5) . .
C5 C8 H8A 109.5 . .
C5 C8 H8B 109.5 . .
H8A C8 H8B 109.5 . .
C5 C8 H8C 109.5 . .
H8A C8 H8C 109.5 . .
H8B C8 H8C 109.5 . .
C6 C9 H9A 109.5 . .
C6 C9 H9B 109.5 . .
H9A C9 H9B 109.5 . .
C6 C9 H9C 109.5 . .
H9A C9 H9C 109.5 . .
H9B C9 H9C 109.5 . .
C7 C10 C11 111.2(6) . .
C7 C10 H10A 109.4 . .
C11 C10 H10A 109.4 . .
C7 C10 H10B 109.4 . .
C11 C10 H10B 109.4 . .
H10A C10 H10B 108.0 . .
C10 C11 H11A 109.5 . .
C10 C11 H11B 109.5 . .
H11A C11 H11B 109.5 . .
C10 C11 H11C 109.5 . .
H11A C11 H11C 109.5 . .
H11B C11 H11C 109.5 . .
C13 C12 H12A 109.5 . .
C13 C12 H12B 109.5 . .
H12A C12 H12B 109.5 . .
C13 C12 H12C 109.5 . .
H12A C12 H12C 109.5 . .
H12B C12 H12C 109.5 . .
C12 C13 C14 108.7(4) . .
C12 C13 Si1 115.3(4) . .
C14 C13 Si1 113.6(4) . .
C12 C13 H13 106.2 . .
C14 C13 H13 106.2 . .
Si1 C13 H13 106.2 . .
C13 C14 H14A 109.5 . .
C13 C14 H14B 109.5 . .
H14A C14 H14B 109.5 . .
C13 C14 H14C 109.5 . .
H14A C14 H14C 109.5 . .
H14B C14 H14C 109.5 . .
C16 C15 H15A 109.5 . .
C16 C15 H15B 109.5 . .
H15A C15 H15B 109.5 . .
C16 C15 H15C 109.5 . .
H15A C15 H15C 109.5 . .
H15B C15 H15C 109.5 . .
C15 C16 C17 110.7(5) . .
C15 C16 Si1 114.3(4) . .
C17 C16 Si1 113.6(4) . .
C15 C16 H16 105.8 . .
C17 C16 H16 105.8 . .
Si1 C16 H16 105.8 . .
C16 C17 H17A 109.5 . .
C16 C17 H17B 109.5 . .
H17A C17 H17B 109.5 . .
C16 C17 H17C 109.5 . .
H17A C17 H17C 109.5 . .
H17B C17 H17C 109.5 . .
C19 C18 H18A 109.5 . .
C19 C18 H18B 109.5 . .
H18A C18 H18B 109.5 . .
C19 C18 H18C 109.5 . .
H18A C18 H18C 109.5 . .
H18B C18 H18C 109.5 . .
C18 C19 C20 110.0(5) . .
C18 C19 Si1 110.4(4) . .
C20 C19 Si1 115.5(4) . .
C18 C19 H19 106.8 . .
C20 C19 H19 106.8 . .
Si1 C19 H19 106.8 . .
C19 C20 H20A 109.5 . .
C19 C20 H20B 109.5 . .
H20A C20 H20B 109.5 . .
C19 C20 H20C 109.5 . .
H20A C20 H20C 109.5 . .
H20B C20 H20C 109.5 . .
C2 Si1 C13 110.7(2) . .
C2 Si1 C19 106.9(2) . .
C13 Si1 C19 106.8(2) . .
C2 Si1 C16 109.9(2) . .
C13 Si1 C16 113.7(2) . .
C19 Si1 C16 108.5(2) . .
C4 U1 C4 31.0(2) 4_565 .
C4 U1 C1 87.66(16) 4_565 .
C4 U1 C1 79.48(16) . .
C4 U1 C1 79.48(16) 4_565 4_565
C4 U1 C1 87.66(16) . 4_565
C1 U1 C1 30.8(2) . 4_565
C4 U1 C3 31.16(15) 4_565 4_565
C4 U1 C3 59.28(16) . 4_565
C1 U1 C3 79.56(15) . 4_565
C1 U1 C3 58.38(15) 4_565 4_565
C4 U1 C3 59.28(16) 4_565 .
C4 U1 C3 31.16(15) . .
C1 U1 C3 58.38(15) . .
C1 U1 C3 79.56(15) 4_565 .
C3 U1 C3 80.5(2) 4_565 .
C4 U1 C2 59.18(15) 4_565 4_565
C4 U1 C2 80.43(15) . 4_565
C1 U1 C2 59.02(14) . 4_565
C1 U1 C2 30.80(14) 4_565 4_565
C3 U1 C2 30.75(15) 4_565 4_565
C3 U1 C2 88.77(15) . 4_565
C4 U1 C2 80.43(15) 4_565 .
C4 U1 C2 59.18(15) . .
C1 U1 C2 30.80(14) . .
C1 U1 C2 59.02(14) 4_565 .
C3 U1 C2 88.77(15) 4_565 .
C3 U1 C2 30.75(15) . .
C2 U1 C2 80.8(2) 4_565 .
C4 U1 C7 87.34(19) 4_565 .
C4 U1 C7 87.34(19) . .
C1 U1 C7 161.89(13) . .
C1 U1 C7 161.89(13) 4_565 .
C3 U1 C7 104.37(16) 4_565 .
C3 U1 C7 104.37(16) . .
C2 U1 C7 131.09(13) 4_565 .
C2 U1 C7 131.09(13) . .
C4 U1 C6 96.48(16) 4_565 4_565
C4 U1 C6 109.71(16) . 4_565
C1 U1 C6 167.91(15) . 4_565
C1 U1 C6 138.98(14) 4_565 4_565
C3 U1 C6 98.14(16) 4_565 4_565
C3 U1 C6 133.25(15) . 4_565
C2 U1 C6 113.65(14) 4_565 4_565
C2 U1 C6 161.20(15) . 4_565
C7 U1 C6 30.18(13) . 4_565
C4 U1 C6 109.71(16) 4_565 .
C4 U1 C6 96.48(16) . .
C1 U1 C6 138.98(14) . .
C1 U1 C6 167.91(15) 4_565 .
C3 U1 C6 133.25(15) 4_565 .
C3 U1 C6 98.14(16) . .
C2 U1 C6 161.20(15) 4_565 .
C2 U1 C6 113.65(14) . .
C7 U1 C6 30.18(13) . .
C6 U1 C6 49.7(2) 4_565 .
C4 U1 C5 126.18(16) 4_565 4_565
C4 U1 C5 136.78(16) . 4_565
C1 U1 C5 143.17(15) . 4_565
C1 U1 C5 131.51(15) 4_565 4_565
C3 U1 C5 120.68(16) 4_565 4_565
C3 U1 C5 147.71(16) . 4_565
C2 U1 C5 122.19(15) 4_565 4_565
C2 U1 C5 150.35(15) . 4_565
C7 U1 C5 49.63(17) . 4_565
C6 U1 C5 29.97(15) 4_565 4_565
C6 U1 C5 49.60(15) . 4_565

loop_
_geom_bond_atom_site_label_1
_geom_bond_atom_site_label_2
_geom_bond_distance
_geom_bond_site_symmetry_2
C1 C1 1.413(9) 4_565
C1 C2 1.431(7) .
C1 U1 2.662(5) .
C1 H1 0.9500 .
C2 C3 1.430(7) .
C2 Si1 1.893(5) .
C2 U1 2.722(5) .
C3 C4 1.423(7) .
C3 U1 2.665(5) .
C3 H3 0.9500 .
C4 C4 1.406(10) 4_565
C4 U1 2.633(5) .
C4 H4 0.9500 .
C5 C6 1.420(7) .
C5 C5 1.426(11) 4_565
C5 C8 1.506(7) .
C5 U1 2.749(5) .
C6 C7 1.427(6) .
C6 C9 1.500(7) .
C6 U1 2.743(5) .
C7 C6 1.427(6) 4_565
C7 C10 1.501(9) .
C7 U1 2.737(7) .
C8 H8A 0.9800 .
C8 H8B 0.9800 .
C8 H8C 0.9800 .
C9 H9A 0.9800 .
C9 H9B 0.9800 .
C9 H9C 0.9800 .
C10 C11 1.526(11) .
C10 H10A 0.9900 .
C10 H10B 0.9900 .
C11 H11A 0.9800 .
C11 H11B 0.9800 .
C11 H11C 0.9800 .
C12 C13 1.526(8) .
C12 H12A 0.9800 .
C12 H12B 0.9800 .
C12 H12C 0.9800 .
C13 C14 1.543(7) .
C13 Si1 1.903(5) .
C13 H13 1.0000 .
C14 H14A 0.9800 .
C14 H14B 0.9800 .
C14 H14C 0.9800 .
C15 C16 1.512(8) .
C15 H15A 0.9800 .
C15 H15B 0.9800 .
C15 H15C 0.9800 .
C16 C17 1.529(8) .
C16 Si1 1.907(5) .
C16 H16 1.0000 .
C17 H17A 0.9800 .
C17 H17B 0.9800 .
C17 H17C 0.9800 .
C18 C19 1.528(7) .
C18 H18A 0.9800 .
C18 H18B 0.9800 .
C18 H18C 0.9800 .
C19 C20 1.532(7) .
C19 Si1 1.901(5) .
C19 H19 1.0000 .
C20 H20A 0.9800 .
C20 H20B 0.9800 .
C20 H20C 0.9800 .
U1 C4 2.633(5) 4_565
U1 C1 2.662(5) 4_565
U1 C3 2.665(5) 4_565
U1 C2 2.722(5) 4_565
U1 C6 2.743(5) 4_565
U1 C5 2.749(5) 4_565

loop_
_geom_torsion_atom_site_label_1
_geom_torsion_atom_site_label_2
_geom_torsion_atom_site_label_3
_geom_torsion_atom_site_label_4
_geom_torsion
_geom_torsion_site_symmetry_1
_geom_torsion_site_symmetry_4
C1 C1 C2 C3 2.4(8) 4_565 .
U1 C1 C2 C3 -46.3(5) . .
C1 C1 C2 Si1 -169.89(15) 4_565 .
U1 C1 C2 Si1 141.4(3) . .
C1 C1 C2 U1 48.7(3) 4_565 .
C1 C2 C3 C4 -1.7(10) . .
Si1 C2 C3 C4 170.2(5) . .
U1 C2 C3 C4 -47.9(6) . .
C1 C2 C3 U1 46.3(5) . .
Si1 C2 C3 U1 -141.9(3) . .
C2 C3 C4 C4 0.1(9) . 4_565
U1 C3 C4 C4 -48.9(3) . 4_565
C2 C3 C4 U1 49.0(6) . .
C5 C5 C6 C7 -0.1(5) 4_565 .
C8 C5 C6 C7 -174.6(5) . .
U1 C5 C6 C7 68.1(4) . .
C5 C5 C6 C9 176.9(4) 4_565 .
C8 C5 C6 C9 2.3(9) . .
U1 C5 C6 C9 -114.9(5) . .
C5 C5 C6 U1 -68.18(12) 4_565 .
C8 C5 C6 U1 117.3(5) . .
C5 C6 C7 C6 0.1(8) . 4_565
C9 C6 C7 C6 -176.9(4) . 4_565
U1 C6 C7 C6 68.6(5) . 4_565
C5 C6 C7 C10 171.9(6) . .
C9 C6 C7 C10 -5.1(10) . .
U1 C6 C7 C10 -119.6(7) . .
C5 C6 C7 U1 -68.5(4) . .
C9 C6 C7 U1 114.5(5) . .
C6 C7 C10 C11 85.2(6) 4_565 .
C6 C7 C10 C11 -85.2(6) . .
U1 C7 C10 C11 180.000(3) . .
C1 C2 Si1 C13 -176.3(3) . .
C3 C2 Si1 C13 10.3(5) . .
U1 C2 Si1 C13 -87.4(4) . .
C1 C2 Si1 C19 67.8(4) . .
C3 C2 Si1 C19 -105.6(4) . .
U1 C2 Si1 C19 156.7(4) . .
C1 C2 Si1 C16 -49.9(4) . .
C3 C2 Si1 C16 136.8(4) . .
U1 C2 Si1 C16 39.1(5) . .
C12 C13 Si1 C2 72.1(5) . .
C14 C13 Si1 C2 -161.5(4) . .
C12 C13 Si1 C19 -171.8(4) . .
C14 C13 Si1 C19 -45.4(4) . .
C12 C13 Si1 C16 -52.2(5) . .
C14 C13 Si1 C16 74.2(4) . .
C18 C19 Si1 C2 58.2(4) . .
C20 C19 Si1 C2 -67.4(4) . .
C18 C19 Si1 C13 -60.4(4) . .
C20 C19 Si1 C13 174.1(4) . .
C18 C19 Si1 C16 176.8(4) . .
C20 C19 Si1 C16 51.2(4) . .
C15 C16 Si1 C2 -54.7(5) . .
C17 C16 Si1 C2 176.9(4) . .
C15 C16 Si1 C13 70.0(5) . .
C17 C16 Si1 C13 -58.3(5) . .
C15 C16 Si1 C19 -171.4(4) . .
C17 C16 Si1 C19 60.3(5) . .
C3 C4 U1 C4 -146.9(3) . 4_565
C4 C4 U1 C1 103.22(11) 4_565 .
C3 C4 U1 C1 -43.7(3) . .
C4 C4 U1 C1 73.32(10) 4_565 4_565
C3 C4 U1 C1 -73.6(3) . 4_565
C4 C4 U1 C3 19.19(16) 4_565 4_565
C3 C4 U1 C3 -127.7(4) . 4_565
C4 C4 U1 C3 146.9(3) 4_565 .
C4 C4 U1 C2 43.19(11) 4_565 4_565
C3 C4 U1 C2 -103.7(3) . 4_565
C4 C4 U1 C2 128.19(13) 4_565 .
C3 C4 U1 C2 -18.7(3) . .
C4 C4 U1 C7 -89.26(5) 4_565 .
C3 C4 U1 C7 123.8(3) . .
C4 C4 U1 C6 -68.63(12) 4_565 4_565
C3 C4 U1 C6 144.5(3) . 4_565
C4 C4 U1 C6 -118.08(11) 4_565 .
C3 C4 U1 C6 95.0(3) . .
C4 C4 U1 C5 -84.4(2) 4_565 4_565
C3 C4 U1 C5 128.7(3) . 4_565
C1 C1 U1 C4 -73.24(12) 4_565 4_565
C2 C1 U1 C4 75.1(3) . 4_565
C1 C1 U1 C4 -103.32(12) 4_565 .
C2 C1 U1 C4 45.1(3) . .
C2 C1 U1 C1 148.4(2) . 4_565
C1 C1 U1 C3 -42.93(12) 4_565 4_565
C2 C1 U1 C3 105.5(3) . 4_565
C1 C1 U1 C3 -128.13(14) 4_565 .
C2 C1 U1 C3 20.3(3) . .
C1 C1 U1 C2 -18.24(15) 4_565 4_565
C2 C1 U1 C2 130.1(4) . 4_565
C1 C1 U1 C2 -148.4(2) 4_565 .
C1 C1 U1 C7 -147.3(5) 4_565 .
C2 C1 U1 C7 1.1(6) . .
C1 C1 U1 C6 37.1(7) 4_565 4_565
C2 C1 U1 C6 -174.5(6) . 4_565
C1 C1 U1 C6 168.9(2) 4_565 .
C2 C1 U1 C6 -42.7(4) . .
C1 C1 U1 C5 85.4(2) 4_565 4_565
C2 C1 U1 C5 -126.3(3) . 4_565
C4 C3 U1 C4 19.1(2) . 4_565
C2 C3 U1 C4 -128.3(3) . 4_565
C2 C3 U1 C4 -147.4(5) . .
C4 C3 U1 C1 127.1(3) . .
C2 C3 U1 C1 -20.3(3) . .
C4 C3 U1 C1 103.0(3) . 4_565
C2 C3 U1 C1 -44.5(3) . 4_565
C4 C3 U1 C3 43.6(3) . 4_565
C2 C3 U1 C3 -103.8(3) . 4_565
C4 C3 U1 C2 73.4(3) . 4_565
C2 C3 U1 C2 -74.0(3) . 4_565
C4 C3 U1 C2 147.4(5) . .
C4 C3 U1 C7 -58.9(3) . .
C2 C3 U1 C7 153.7(3) . .
C4 C3 U1 C6 -48.7(4) . 4_565
C2 C3 U1 C6 163.9(3) . 4_565
C4 C3 U1 C6 -89.1(3) . .
C2 C3 U1 C6 123.5(3) . .
C4 C3 U1 C5 -91.1(4) . 4_565
C2 C3 U1 C5 121.5(3) . 4_565
C1 C2 U1 C4 -101.6(3) . 4_565
C3 C2 U1 C4 43.1(3) . 4_565
Si1 C2 U1 C4 156.0(4) . 4_565
C1 C2 U1 C4 -125.9(3) . .
C3 C2 U1 C4 18.9(3) . .
Si1 C2 U1 C4 131.8(5) . .
C3 C2 U1 C1 144.8(4) . .
Si1 C2 U1 C1 -102.3(5) . .
C1 C2 U1 C1 -18.24(19) . 4_565
C3 C2 U1 C1 126.6(3) . 4_565
Si1 C2 U1 C1 -120.6(4) . 4_565
C1 C2 U1 C3 -71.5(3) . 4_565
C3 C2 U1 C3 73.3(3) . 4_565
Si1 C2 U1 C3 -173.8(4) . 4_565
C1 C2 U1 C3 -144.8(4) . .
Si1 C2 U1 C3 112.9(5) . .
C1 C2 U1 C2 -41.6(3) . 4_565
C3 C2 U1 C2 103.2(3) . 4_565
Si1 C2 U1 C2 -143.9(3) . 4_565
C1 C2 U1 C7 -179.6(3) . .
C3 C2 U1 C7 -34.8(4) . .
Si1 C2 U1 C7 78.1(5) . .
C1 C2 U1 C6 176.4(4) . 4_565
C3 C2 U1 C6 -38.8(6) . 4_565
Si1 C2 U1 C6 74.1(6) . 4_565
C1 C2 U1 C6 150.9(3) . .
C3 C2 U1 C6 -64.3(3) . .
Si1 C2 U1 C6 48.6(4) . .
C1 C2 U1 C5 102.3(4) . 4_565
C3 C2 U1 C5 -112.9(4) . 4_565
Si1 C2 U1 C5 0.0(6) . 4_565
C6 C7 U1 C4 107.7(3) 4_565 4_565
C6 C7 U1 C4 -138.7(3) . 4_565
C10 C7 U1 C4 -15.50(11) . 4_565
C6 C7 U1 C4 138.7(3) 4_565 .
C6 C7 U1 C4 -107.7(3) . .
C10 C7 U1 C4 15.50(11) . .
C6 C7 U1 C1 -178.2(4) 4_565 .
C6 C7 U1 C1 -64.6(7) . .
C10 C7 U1 C1 58.6(5) . .
C6 C7 U1 C1 64.6(7) 4_565 4_565
C6 C7 U1 C1 178.2(4) . 4_565
C10 C7 U1 C1 -58.6(5) . 4_565
C6 C7 U1 C3 81.4(3) 4_565 4_565
C6 C7 U1 C3 -165.1(3) . 4_565
C10 C7 U1 C3 -41.84(12) . 4_565
C6 C7 U1 C3 165.1(3) 4_565 .
C6 C7 U1 C3 -81.4(3) . .
C10 C7 U1 C3 41.84(12) . .
C6 C7 U1 C2 63.9(4) 4_565 4_565
C6 C7 U1 C2 177.4(3) . 4_565
C10 C7 U1 C2 -59.36(17) . 4_565
C6 C7 U1 C2 -177.4(3) 4_565 .
C6 C7 U1 C2 -63.9(4) . .
C10 C7 U1 C2 59.36(17) . .
C6 C7 U1 C6 113.6(6) . 4_565
C10 C7 U1 C6 -123.2(3) . 4_565
C6 C7 U1 C6 -113.6(6) 4_565 .
C10 C7 U1 C6 123.2(3) . .
C6 C7 U1 C5 -36.9(3) 4_565 4_565
C6 C7 U1 C5 76.7(4) . 4_565
C10 C7 U1 C5 -160.10(15) . 4_565
C5 C6 U1 C4 158.2(3) . 4_565
C7 C6 U1 C4 44.4(4) . 4_565
C9 C6 U1 C4 -77.7(4) . 4_565
C5 C6 U1 C4 -173.0(3) . .
C7 C6 U1 C4 73.3(3) . .
C9 C6 U1 C4 -48.9(4) . .
C5 C6 U1 C1 -91.6(3) . .
C7 C6 U1 C1 154.7(3) . .
C9 C6 U1 C1 32.5(5) . .
C5 C6 U1 C1 -63.5(8) . 4_565
C7 C6 U1 C1 -177.3(6) . 4_565
C9 C6 U1 C1 60.6(9) . 4_565
C5 C6 U1 C3 133.8(3) . 4_565
C7 C6 U1 C3 20.1(4) . 4_565
C9 C6 U1 C3 -102.1(4) . 4_565
C5 C6 U1 C3 -141.6(3) . .
C7 C6 U1 C3 104.6(3) . .
C9 C6 U1 C3 -17.5(4) . .
C5 C6 U1 C2 107.7(5) . 4_565
C7 C6 U1 C2 -6.0(6) . 4_565
C9 C6 U1 C2 -128.2(5) . 4_565
C5 C6 U1 C2 -113.9(3) . .
C7 C6 U1 C2 132.4(3) . .
C9 C6 U1 C2 10.3(4) . .
C5 C6 U1 C7 113.7(5) . .
C9 C6 U1 C7 -122.1(6) . .
C5 C6 U1 C6 76.6(3) . 4_565
C7 C6 U1 C6 -37.1(3) . 4_565
C9 C6 U1 C6 -159.3(4) . 4_565
C5 C6 U1 C5 36.9(3) . 4_565
C7 C6 U1 C5 -76.8(3) . 4_565
C9 C6 U1 C5 161.1(5) . 4_565
